data_4120094
loop_
_publ_author_name
'Claudia Gerdes'
'Wolfgang Saak'
'Detlev Haase'
'Thomas M\"uller'

_publ_section_title
;
 Dibenzosilanorbornadienyl Cations and Their Fragmentation into
 Silyliumylidenes
;
_journal_name_full 'Journal of the American Chemical Society'
_journal_page_first 10353
_journal_page_last 10361
_journal_paper_doi 10.1021/ja400306h
_journal_volume 135
_journal_year 2013
_chemical_formula_sum 'C24 H26 Cl2 Si'
_chemical_formula_weight 413.44
_chemical_name_systematic
; 
 ? 
;
_space_group_IT_number 2
_symmetry_cell_setting triclinic
_symmetry_space_group_name_Hall '-P 1'
_symmetry_space_group_name_H-M 'P -1'
_atom_sites_solution_hydrogens geom
_atom_sites_solution_primary direct
_atom_sites_solution_secondary difmap
_audit_creation_method SHELXL-97
_cell_angle_alpha 77.474(13)
_cell_angle_beta 76.959(13)
_cell_angle_gamma 61.409(11)
_cell_formula_units_Z 2
_cell_length_a 8.8694(9)
_cell_length_b 9.1916(9)
_cell_length_c 15.9724(19)
_cell_measurement_reflns_used 4414
_cell_measurement_temperature 153(2)
_cell_measurement_theta_max 28.25
_cell_measurement_theta_min 2.6
_cell_volume 1104.8(2)
_computing_cell_refinement 'IPDS (Stoe, 1999)'
_computing_data_collection 'IPDS (Stoe, 1999)'
_computing_data_reduction 'XRED (Stoe, 1997)'
_computing_molecular_graphics 'Ortep-3 for Windows (Farrugia, 1997)'
_computing_publication_material 'SHELX-97 (Sheldrick,1997)'
_computing_structure_refinement 'SHELXL-97 (Sheldrick, 1997)'
_computing_structure_solution 'SHELXS-97 (Sheldrick, 1990)'
_diffrn_ambient_temperature 153(2)
_diffrn_measured_fraction_theta_full 0.937
_diffrn_measured_fraction_theta_max 0.913
_diffrn_measurement_device_type 'Stoe IPDS'
_diffrn_measurement_method phi-scans
_diffrn_radiation_monochromator graphite
_diffrn_radiation_source 'fine-focus sealed tube'
_diffrn_radiation_type MoK\a
_diffrn_radiation_wavelength 0.71073
_diffrn_reflns_av_R_equivalents 0.0540
_diffrn_reflns_av_sigmaI/netI 0.0710
_diffrn_reflns_limit_h_max 10
_diffrn_reflns_limit_h_min -10
_diffrn_reflns_limit_k_max 12
_diffrn_reflns_limit_k_min -12
_diffrn_reflns_limit_l_max 21
_diffrn_reflns_limit_l_min -21
_diffrn_reflns_number 16971
_diffrn_reflns_theta_full 25.00
_diffrn_reflns_theta_max 28.34
_diffrn_reflns_theta_min 2.64
_exptl_absorpt_coefficient_mu 0.354
_exptl_absorpt_correction_T_max 0.9722
_exptl_absorpt_correction_T_min 0.8712
_exptl_absorpt_correction_type numerical
_exptl_absorpt_process_details 'XRED (Stoe, 1997)'
_exptl_crystal_colour colourless
_exptl_crystal_density_diffrn 1.243
_exptl_crystal_description plate
_exptl_crystal_F_000 436
_exptl_crystal_size_max 0.40
_exptl_crystal_size_mid 0.28
_exptl_crystal_size_min 0.08
_refine_diff_density_max 0.364
_refine_diff_density_min -0.297
_refine_diff_density_rms 0.049
_refine_ls_extinction_method none
_refine_ls_goodness_of_fit_ref 0.840
_refine_ls_hydrogen_treatment mixed
_refine_ls_matrix_type full
_refine_ls_number_parameters 253
_refine_ls_number_reflns 5042
_refine_ls_number_restraints 0
_refine_ls_restrained_S_all 0.840
_refine_ls_R_factor_all 0.0640
_refine_ls_R_factor_gt 0.0353
_refine_ls_shift/su_max 0.001
_refine_ls_shift/su_mean 0.000
_refine_ls_structure_factor_coef Fsqd
_refine_ls_weighting_details 'calc w=1/[\s^2^(Fo^2^)+(0.0426P)^2^+0.0000P] where P=(Fo^2^+2Fc^2^)/3'
_refine_ls_weighting_scheme calc
_refine_ls_wR_factor_gt 0.0764
_refine_ls_wR_factor_ref 0.0813
_reflns_number_gt 3245
_reflns_number_total 5042
_reflns_threshold_expression >2sigma(I)
_cod_data_source_file ja400306h_si_006.cif
_cod_data_source_block CG049
_cod_database_code 4120094

loop_
_symmetry_equiv_pos_as_xyz
'x, y, z'
'-x, -y, -z'

loop_
_atom_site_label
_atom_site_type_symbol
_atom_site_fract_x
_atom_site_fract_y
_atom_site_fract_z
_atom_site_U_iso_or_equiv
_atom_site_adp_type
_atom_site_occupancy
_atom_site_symmetry_multiplicity
_atom_site_calc_flag
_atom_site_refinement_flags
Si1 Si 0.73795(7) 0.42910(6) 0.73029(3) 0.02105(12) Uani 1 1 d .
H1 H 0.654(3) 0.461(2) 0.6667(12) 0.025 Uiso 1 1 d .
Cl1 Cl 0.97258(7) 0.22922(6) 0.70513(4) 0.03706(14) Uani 1 1 d .
Cl2 Cl 0.60260(7) 0.35454(6) 0.83659(3) 0.03872(14) Uani 1 1 d .
C1 C 0.7546(2) 0.61800(19) 0.74473(10) 0.0193(3) Uani 1 1 d .
C2 C 0.8637(2) 0.6119(2) 0.79886(10) 0.0210(4) Uani 1 1 d .
C3 C 0.8680(2) 0.7594(2) 0.80528(12) 0.0268(4) Uani 1 1 d .
H3 H 0.9415 0.7559 0.8415 0.032 Uiso 1 1 calc R
C4 C 0.7673(3) 0.9097(2) 0.75996(13) 0.0309(4) Uani 1 1 d .
H4 H 0.7722 1.0084 0.7650 0.037 Uiso 1 1 calc R
C5 C 0.6593(3) 0.9166(2) 0.70729(12) 0.0275(4) Uani 1 1 d .
H5 H 0.5912 1.0202 0.6759 0.033 Uiso 1 1 calc R
C6 C 0.6491(2) 0.7731(2) 0.69962(10) 0.0219(4) Uani 1 1 d .
C7 C 0.9757(2) 0.4526(2) 0.85037(10) 0.0212(4) Uani 1 1 d .
C8 C 0.9067(3) 0.4012(2) 0.93268(11) 0.0255(4) Uani 1 1 d .
C9 C 1.0104(3) 0.2485(2) 0.97711(12) 0.0303(4) Uani 1 1 d .
H9 H 0.9625 0.2112 1.0318 0.036 Uiso 1 1 calc R
C10 C 1.1810(3) 0.1494(2) 0.94438(12) 0.0302(4) Uani 1 1 d .
C11 C 1.2499(3) 0.2072(2) 0.86536(12) 0.0279(4) Uani 1 1 d .
H11 H 1.3683 0.1435 0.8434 0.033 Uiso 1 1 calc R
C12 C 1.1498(2) 0.3569(2) 0.81717(11) 0.0237(4) Uani 1 1 d .
C13 C 0.7272(3) 0.5110(3) 0.97541(12) 0.0351(5) Uani 1 1 d .
H13A H 0.6813 0.4413 1.0170 0.053 Uiso 1 1 calc R
H13B H 0.6504 0.5736 0.9311 0.053 Uiso 1 1 calc R
H13C H 0.7336 0.5894 1.0058 0.053 Uiso 1 1 calc R
C14 C 1.2893(3) -0.0163(3) 0.99401(16) 0.0467(6) Uani 1 1 d .
H14A H 1.3909 -0.0831 0.9550 0.070 Uiso 1 1 calc R
H14B H 1.2197 -0.0765 1.0175 0.070 Uiso 1 1 calc R
H14C H 1.3274 0.0034 1.0416 0.070 Uiso 1 1 calc R
C15 C 1.2305(3) 0.4125(2) 0.73078(12) 0.0339(5) Uani 1 1 d .
H15A H 1.2464 0.5085 0.7358 0.051 Uiso 1 1 calc R
H15B H 1.1543 0.4444 0.6873 0.051 Uiso 1 1 calc R
H15C H 1.3434 0.3206 0.7132 0.051 Uiso 1 1 calc R
C16 C 0.5252(2) 0.78576(19) 0.64559(11) 0.0217(4) Uani 1 1 d .
C17 C 0.5781(3) 0.7656(2) 0.55701(11) 0.0273(4) Uani 1 1 d .
C18 C 0.4653(3) 0.7633(2) 0.51049(12) 0.0317(4) Uani 1 1 d .
H18 H 0.5023 0.7469 0.4512 0.038 Uiso 1 1 calc R
C19 C 0.3001(3) 0.7843(2) 0.54765(13) 0.0325(4) Uani 1 1 d .
C20 C 0.2474(3) 0.8114(2) 0.63450(12) 0.0277(4) Uani 1 1 d .
H20 H 0.1329 0.8310 0.6603 0.033 Uiso 1 1 calc R
C21 C 0.3580(2) 0.81029(19) 0.68426(11) 0.0227(4) Uani 1 1 d .
C22 C 0.7567(3) 0.7413(3) 0.51358(13) 0.0410(5) Uani 1 1 d .
H22A H 0.7745 0.7183 0.4541 0.061 Uiso 1 1 calc R
H22B H 0.8441 0.6469 0.5458 0.061 Uiso 1 1 calc R
H22C H 0.7677 0.8428 0.5127 0.061 Uiso 1 1 calc R
C23 C 0.1822(4) 0.7750(3) 0.49649(17) 0.0517(6) Uani 1 1 d .
H23A H 0.1787 0.8463 0.4409 0.078 Uiso 1 1 calc R
H23B H 0.0651 0.8134 0.5292 0.078 Uiso 1 1 calc R
H23C H 0.2262 0.6593 0.4862 0.078 Uiso 1 1 calc R
C24 C 0.2976(3) 0.8308(2) 0.77945(12) 0.0306(4) Uani 1 1 d .
H24A H 0.1746 0.8571 0.7934 0.046 Uiso 1 1 calc R
H24B H 0.3136 0.9218 0.7921 0.046 Uiso 1 1 calc R
H24C H 0.3656 0.7267 0.8145 0.046 Uiso 1 1 calc R

loop_
_atom_site_aniso_label
_atom_site_aniso_U_11
_atom_site_aniso_U_22
_atom_site_aniso_U_33
_atom_site_aniso_U_23
_atom_site_aniso_U_13
_atom_site_aniso_U_12
Si1 0.0238(3) 0.0203(2) 0.0223(2) -0.00460(18) -0.00430(19) -0.01135(19)
Cl1 0.0284(3) 0.0274(2) 0.0545(3) -0.0193(2) -0.0015(2) -0.00810(19)
Cl2 0.0448(3) 0.0355(3) 0.0406(3) -0.0070(2) 0.0079(2) -0.0270(2)
C1 0.0193(9) 0.0189(7) 0.0186(8) -0.0038(6) 0.0005(6) -0.0084(6)
C2 0.0211(10) 0.0222(8) 0.0198(8) -0.0050(6) 0.0000(7) -0.0101(7)
C3 0.0257(11) 0.0291(9) 0.0319(10) -0.0077(7) -0.0058(8) -0.0151(8)
C4 0.0344(12) 0.0236(9) 0.0396(11) -0.0081(8) -0.0029(8) -0.0165(8)
C5 0.0272(11) 0.0189(8) 0.0349(10) -0.0003(7) -0.0049(8) -0.0101(7)
C6 0.0214(10) 0.0216(8) 0.0206(8) -0.0029(6) -0.0003(7) -0.0092(7)
C7 0.0233(10) 0.0231(8) 0.0210(8) -0.0044(6) -0.0058(7) -0.0118(7)
C8 0.0286(11) 0.0330(9) 0.0220(8) -0.0064(7) -0.0044(7) -0.0181(8)
C9 0.0400(13) 0.0389(10) 0.0215(9) 0.0018(7) -0.0103(8) -0.0251(9)
C10 0.0383(13) 0.0270(9) 0.0327(10) 0.0006(7) -0.0193(9) -0.0162(8)
C11 0.0247(11) 0.0251(9) 0.0353(10) -0.0075(7) -0.0082(8) -0.0094(8)
C12 0.0237(10) 0.0249(8) 0.0259(9) -0.0053(7) -0.0059(7) -0.0118(7)
C13 0.0333(12) 0.0481(12) 0.0247(9) -0.0096(8) 0.0043(8) -0.0207(10)
C14 0.0575(16) 0.0338(11) 0.0509(13) 0.0102(10) -0.0295(12) -0.0193(11)
C15 0.0276(12) 0.0341(10) 0.0323(10) -0.0044(8) 0.0025(8) -0.0107(8)
C16 0.0224(10) 0.0164(7) 0.0237(8) 0.0005(6) -0.0048(7) -0.0073(7)
C17 0.0265(11) 0.0271(9) 0.0248(9) 0.0002(7) -0.0022(7) -0.0113(8)
C18 0.0370(13) 0.0340(10) 0.0208(9) -0.0030(7) -0.0056(8) -0.0129(9)
C19 0.0344(12) 0.0290(9) 0.0354(10) -0.0041(8) -0.0139(9) -0.0115(8)
C20 0.0200(10) 0.0261(9) 0.0357(10) -0.0051(7) -0.0021(7) -0.0097(7)
C21 0.0219(10) 0.0173(8) 0.0260(9) -0.0025(6) -0.0018(7) -0.0073(7)
C22 0.0345(13) 0.0572(13) 0.0284(10) -0.0071(9) 0.0058(9) -0.0222(10)
C23 0.0473(16) 0.0643(15) 0.0538(14) -0.0170(12) -0.0187(11) -0.0246(12)
C24 0.0254(11) 0.0339(10) 0.0288(10) -0.0081(8) 0.0021(7) -0.0114(8)

loop_
_atom_type_symbol
_atom_type_description
_atom_type_scat_dispersion_real
_atom_type_scat_dispersion_imag
_atom_type_scat_source
C C 0.0033 0.0016 'International Tables Vol C Tables 4.2.6.8 and 6.1.1.4'
H H 0.0000 0.0000 'International Tables Vol C Tables 4.2.6.8 and 6.1.1.4'
Cl Cl 0.1484 0.1585 'International Tables Vol C Tables 4.2.6.8 and 6.1.1.4'
Si Si 0.0817 0.0704 'International Tables Vol C Tables 4.2.6.8 and 6.1.1.4'

loop_
_geom_angle_atom_site_label_1
_geom_angle_atom_site_label_2
_geom_angle_atom_site_label_3
_geom_angle
C1 Si1 Cl1 113.49(6)
C1 Si1 Cl2 111.81(6)
Cl1 Si1 Cl2 107.65(3)
C2 C1 C6 119.54(15)
C2 C1 Si1 123.11(12)
C6 C1 Si1 117.34(13)
C3 C2 C1 119.02(16)
C3 C2 C7 118.55(16)
C1 C2 C7 122.43(14)
C4 C3 C2 121.21(17)
C3 C4 C5 119.98(16)
C4 C5 C6 120.87(17)
C5 C6 C1 119.34(17)
C5 C6 C16 119.67(15)
C1 C6 C16 120.98(15)
C8 C7 C12 119.90(16)
C8 C7 C2 119.83(16)
C12 C7 C2 120.26(16)
C9 C8 C7 118.63(18)
C9 C8 C13 119.80(17)
C7 C8 C13 121.49(17)
C10 C9 C8 122.35(18)
C11 C10 C9 118.08(17)
C11 C10 C14 121.0(2)
C9 C10 C14 120.9(2)
C10 C11 C12 121.70(19)
C11 C12 C7 119.15(17)
C11 C12 C15 119.50(17)
C7 C12 C15 121.34(16)
C21 C16 C17 119.91(16)
C21 C16 C6 119.58(15)
C17 C16 C6 120.45(16)
C18 C17 C16 119.05(17)
C18 C17 C22 120.00(17)
C16 C17 C22 120.92(17)
C17 C18 C19 122.14(17)
C18 C19 C20 117.93(18)
C18 C19 C23 121.11(19)
C20 C19 C23 121.0(2)
C21 C20 C19 121.83(18)
C20 C21 C16 119.05(16)
C20 C21 C24 119.67(17)
C16 C21 C24 121.26(16)

loop_
_geom_bond_atom_site_label_1
_geom_bond_atom_site_label_2
_geom_bond_distance
Si1 C1 1.8773(17)
Si1 Cl1 2.0374(7)
Si1 Cl2 2.0388(8)
C1 C2 1.411(2)
C1 C6 1.417(2)
C2 C3 1.400(2)
C2 C7 1.504(2)
C3 C4 1.381(3)
C4 C5 1.383(3)
C5 C6 1.397(2)
C6 C16 1.493(3)
C7 C8 1.404(2)
C7 C12 1.405(3)
C8 C9 1.395(3)
C8 C13 1.513(3)
C9 C10 1.386(3)
C10 C11 1.386(3)
C10 C14 1.513(3)
C11 C12 1.397(3)
C12 C15 1.509(3)
C16 C21 1.400(3)
C16 C17 1.410(2)
C17 C18 1.384(3)
C17 C22 1.508(3)
C18 C19 1.387(3)
C19 C20 1.397(3)
C19 C23 1.507(3)
C20 C21 1.390(3)
C21 C24 1.515(2)

loop_
_geom_torsion_atom_site_label_1
_geom_torsion_atom_site_label_2
_geom_torsion_atom_site_label_3
_geom_torsion_atom_site_label_4
_geom_torsion
Cl1 Si1 C1 C2 -48.37(15)
Cl2 Si1 C1 C2 73.63(15)
Cl1 Si1 C1 C6 132.73(12)
Cl2 Si1 C1 C6 -105.27(12)
C6 C1 C2 C3 -1.4(2)
Si1 C1 C2 C3 179.76(13)
C6 C1 C2 C7 178.42(15)
Si1 C1 C2 C7 -0.5(2)
C1 C2 C3 C4 0.2(3)
C7 C2 C3 C4 -179.58(17)
C2 C3 C4 C5 0.2(3)
C3 C4 C5 C6 0.6(3)
C4 C5 C6 C1 -1.7(3)
C4 C5 C6 C16 177.09(17)
C2 C1 C6 C5 2.1(2)
Si1 C1 C6 C5 -178.95(14)
C2 C1 C6 C16 -176.68(15)
Si1 C1 C6 C16 2.3(2)
C3 C2 C7 C8 93.6(2)
C1 C2 C7 C8 -86.2(2)
C3 C2 C7 C12 -85.1(2)
C1 C2 C7 C12 95.1(2)
C12 C7 C8 C9 -4.6(2)
C2 C7 C8 C9 176.64(15)
C12 C7 C8 C13 172.30(16)
C2 C7 C8 C13 -6.5(2)
C7 C8 C9 C10 2.6(3)
C13 C8 C9 C10 -174.36(17)
C8 C9 C10 C11 1.2(3)
C8 C9 C10 C14 -179.45(18)
C9 C10 C11 C12 -3.1(3)
C14 C10 C11 C12 177.55(17)
C10 C11 C12 C7 1.1(3)
C10 C11 C12 C15 -178.90(17)
C8 C7 C12 C11 2.8(2)
C2 C7 C12 C11 -178.44(15)
C8 C7 C12 C15 -177.15(16)
C2 C7 C12 C15 1.6(2)
C5 C6 C16 C21 -92.2(2)
C1 C6 C16 C21 86.6(2)
C5 C6 C16 C17 90.7(2)
C1 C6 C16 C17 -90.5(2)
C21 C16 C17 C18 -2.7(2)
C6 C16 C17 C18 174.36(16)
C21 C16 C17 C22 179.19(17)
C6 C16 C17 C22 -3.7(3)
C16 C17 C18 C19 1.6(3)
C22 C17 C18 C19 179.68(18)
C17 C18 C19 C20 1.2(3)
C17 C18 C19 C23 -177.73(19)
C18 C19 C20 C21 -2.8(3)
C23 C19 C20 C21 176.05(19)
C19 C20 C21 C16 1.7(3)
C19 C20 C21 C24 -176.62(17)
C17 C16 C21 C20 1.1(2)
C6 C16 C21 C20 -175.99(15)
C17 C16 C21 C24 179.43(16)
C6 C16 C21 C24 2.3(2)
